data_4023222
loop_
_publ_author_name
'Martin E. Fox'
'Mark Jackson'
'Ian C. Lennon'
'Jerzy Klosin'
'Khalil A. Abboud'

_publ_section_title
;
 Bis-(2,5-diphenylphospholanes) with sp^2^ Carbon Linkers:
 Synthesis and Application in Asymmetric Hydrogenation
;
_journal_name_full 'Journal of Organic Chemistry'
_journal_page_first 775
_journal_page_last 784
_journal_paper_doi 10.1021/jo7014938
_journal_volume 73
_journal_year 2008
_chemical_formula_sum 'C49 H48 Fe P2'
_chemical_formula_weight 754.66
_chemical_name_systematic
;
 ?
;
_space_group_IT_number 5
_symmetry_cell_setting monoclinic
_symmetry_space_group_name_Hall 'C 2y'
_symmetry_space_group_name_H-M 'C 1 2 1'
_atom_sites_solution_hydrogens geom
_atom_sites_solution_primary direct
_atom_sites_solution_secondary difmap
_audit_creation_method SHELXL-97
_cell_angle_alpha 90.00
_cell_angle_beta 115.727(1)
_cell_angle_gamma 90.00
_cell_formula_units_Z 4
_cell_length_a 27.5649(17)
_cell_length_b 5.7448(4)
_cell_length_c 26.7615(17)
_cell_measurement_reflns_used 89
_cell_measurement_temperature 173(2)
_cell_measurement_theta_max 28.0
_cell_measurement_theta_min 2.0
_cell_volume 3817.7(4)
_computing_cell_refinement 'Bruker SMART v5.624 & SAINT 6.36a (Bruker 1998)'
_computing_data_collection 'Bruker SMART v5.624 (Bruker 1998)'
_computing_data_reduction 'Bruker SHELXTL v6.14 (Bruker 2000)'
_computing_molecular_graphics 'Bruker SHELXTL v6.14'
_computing_publication_material 'Bruker SHELXTL v6.14'
_computing_structure_refinement 'Bruker SHELXTL v6.14'
_computing_structure_solution 'Bruker SHELXTL v6.14'
_diffrn_ambient_temperature 173(2)
_diffrn_measured_fraction_theta_full 0.993
_diffrn_measured_fraction_theta_max 0.993
_diffrn_measurement_device_type 'SMART CCD area detector'
_diffrn_measurement_method '\w scans'
_diffrn_radiation_monochromator graphite
_diffrn_radiation_source 'fine-focus sealed tube'
_diffrn_radiation_type MoK\a
_diffrn_radiation_wavelength 0.71073
_diffrn_reflns_av_R_equivalents 0.0271
_diffrn_reflns_av_sigmaI/netI 0.0467
_diffrn_reflns_limit_h_max 35
_diffrn_reflns_limit_h_min -31
_diffrn_reflns_limit_k_max 7
_diffrn_reflns_limit_k_min -7
_diffrn_reflns_limit_l_max 33
_diffrn_reflns_limit_l_min -34
_diffrn_reflns_number 13031
_diffrn_reflns_theta_full 27.49
_diffrn_reflns_theta_max 27.49
_diffrn_reflns_theta_min 1.48
_diffrn_standards_decay_% 1
_diffrn_standards_number 0
_exptl_absorpt_coefficient_mu 0.514
_exptl_absorpt_correction_T_max 0.9758
_exptl_absorpt_correction_T_min 0.9324
_exptl_absorpt_correction_type integration
_exptl_absorpt_process_details 'based on measured indexed crystal faces, Bruker SHELXTL  v6.12 (Bruker 1998)'
_exptl_crystal_colour yellow
_exptl_crystal_density_diffrn 1.313
_exptl_crystal_density_meas 0
_exptl_crystal_density_method 'not measured'
_exptl_crystal_description plates
_exptl_crystal_F_000 1592
_exptl_crystal_size_max 0.13
_exptl_crystal_size_mid 0.08
_exptl_crystal_size_min 0.05
_refine_diff_density_max 0.395
_refine_diff_density_min -0.212
_refine_diff_density_rms 0.045
_refine_ls_abs_structure_details 'Flack H D (1983), Acta Cryst. A39, 876-881'
_refine_ls_abs_structure_Flack -0.002(11)
_refine_ls_extinction_method none
_refine_ls_goodness_of_fit_ref 0.990
_refine_ls_hydrogen_treatment mixed
_refine_ls_matrix_type full
_refine_ls_number_parameters 469
_refine_ls_number_reflns 7807
_refine_ls_number_restraints 1
_refine_ls_restrained_S_all 0.990
_refine_ls_R_factor_all 0.0398
_refine_ls_R_factor_gt 0.0325
_refine_ls_shift/su_max 0.002
_refine_ls_shift/su_mean 0.000
_refine_ls_structure_factor_coef Fsqd
_refine_ls_weighting_details 'calc w=1/[\s^2^(Fo^2^)+(0.0354P)^2^+0.0000P] where P=(Fo^2^+2Fc^2^)/3'
_refine_ls_weighting_scheme calc
_refine_ls_wR_factor_gt 0.0688
_refine_ls_wR_factor_ref 0.0711
_reflns_number_gt 6876
_reflns_number_total 7807
_reflns_threshold_expression I>2\s(I)
_cod_data_source_file jo7014938-File001_1.cif
_cod_data_source_block (S,S)-Ph-5-Fc_(8)
_cod_depositor_comments
;
The following automatic conversions were performed:
'_symmetry_cell_setting' value 'Monoclinic' changed to 'monoclinic'
according to '/home/saulius/struct/CIF-dictionaries/cif_core.dic'
dictionary named 'cif_core.dic' version 2.4.1 from 2010-06-29.

Automatic conversion script
Id: cif_fix_enum 1527 2010-12-29 10:47:43Z saulius 
;
_cod_original_sg_symbol_H-M 'C 2'
_cod_database_code 4023222

loop_
_symmetry_equiv_pos_as_xyz
'x, y, z'
'-x, y, -z'
'x+1/2, y+1/2, z'
'-x+1/2, y+1/2, -z'

loop_
_atom_site_label
_atom_site_type_symbol
_atom_site_fract_x
_atom_site_fract_y
_atom_site_fract_z
_atom_site_U_iso_or_equiv
_atom_site_adp_type
_atom_site_occupancy
_atom_site_symmetry_multiplicity
_atom_site_calc_flag
_atom_site_refinement_flags
_atom_site_disorder_assembly
_atom_site_disorder_group
Fe Fe 0.504134(10) -0.04166(8) 0.251480(11) 0.01930(7) Uani 1 1 d . . .
P1 P 0.44837(2) 0.06454(11) 0.11214(2) 0.02044(13) Uani 1 1 d . . .
P2 P 0.55264(2) 0.20676(10) 0.38514(2) 0.02106(13) Uani 1 1 d . . .
C1 C 0.44380(7) -0.0567(5) 0.17286(7) 0.0196(4) Uani 1 1 d . . .
C2 C 0.45484(8) -0.2842(4) 0.19731(8) 0.0235(5) Uani 1 1 d . . .
H2A H 0.4667 -0.4227 0.1828 0.028 Uiso 1 1 calc R . .
C3 C 0.44641(8) -0.2773(5) 0.24622(9) 0.0257(5) Uani 1 1 d . . .
H3A H 0.4517 -0.4103 0.2722 0.031 Uiso 1 1 calc R . .
C4 C 0.42947(8) -0.0523(6) 0.25186(8) 0.0249(5) Uani 1 1 d . . .
H4A H 0.4210 0.0025 0.2826 0.030 Uiso 1 1 calc R . .
C5 C 0.42775(8) 0.0859(4) 0.20697(9) 0.0232(5) Uani 1 1 d . . .
H5A H 0.4175 0.2540 0.2006 0.028 Uiso 1 1 calc R . .
C6 C 0.56017(8) 0.0875(5) 0.32576(9) 0.0201(5) Uani 1 1 d . . .
C7 C 0.57463(8) -0.1408(4) 0.31604(9) 0.0243(5) Uani 1 1 d . . .
H7A H 0.5796 -0.2795 0.3404 0.029 Uiso 1 1 calc R . .
C8 C 0.58060(8) -0.1381(5) 0.26606(9) 0.0292(6) Uani 1 1 d . . .
H8A H 0.5906 -0.2740 0.2491 0.035 Uiso 1 1 calc R . .
C9 C 0.57013(9) 0.0908(5) 0.24447(9) 0.0285(6) Uani 1 1 d . . .
H9A H 0.5712 0.1451 0.2095 0.034 Uiso 1 1 calc R . .
C10 C 0.55727(8) 0.2291(4) 0.28100(8) 0.0245(5) Uani 1 1 d . . .
H10A H 0.5477 0.3981 0.2760 0.029 Uiso 1 1 calc R . .
C11 C 0.38410(7) -0.0482(5) 0.05383(8) 0.0235(4) Uani 1 1 d . . .
H11A H 0.3766 0.0547 0.0211 0.028 Uiso 1 1 calc R . .
C12 C 0.39806(8) -0.2877(5) 0.03885(9) 0.0297(5) Uani 1 1 d . . .
H12A H 0.3984 -0.4063 0.0658 0.036 Uiso 1 1 calc R . .
H12B H 0.3715 -0.3347 0.0013 0.036 Uiso 1 1 calc R . .
C13 C 0.45397(8) -0.2624(4) 0.04080(9) 0.0273(5) Uani 1 1 d . . .
H13A H 0.4526 -0.1576 0.0109 0.033 Uiso 1 1 calc R . .
H13B H 0.4676 -0.4160 0.0359 0.033 Uiso 1 1 calc R . .
C14 C 0.49105(8) -0.1593(4) 0.09811(9) 0.0224(5) Uani 1 1 d . . .
H14A H 0.4998 -0.2858 0.1264 0.027 Uiso 1 1 calc R . .
C15 C 0.33565(7) -0.0312(5) 0.06602(7) 0.0245(4) Uani 1 1 d . . .
C16 C 0.30301(9) 0.1679(5) 0.04982(9) 0.0306(6) Uani 1 1 d . . .
H16A H 0.3114 0.2893 0.0308 0.037 Uiso 1 1 calc R . .
C17 C 0.25873(9) 0.1907(5) 0.06104(9) 0.0334(6) Uani 1 1 d . . .
H17A H 0.2369 0.3261 0.0494 0.040 Uiso 1 1 calc R . .
C18 C 0.24635(9) 0.0164(4) 0.08921(10) 0.0346(7) Uani 1 1 d . . .
H18A H 0.2161 0.0319 0.0971 0.041 Uiso 1 1 calc R . .
C19 C 0.27826(9) -0.1807(5) 0.10588(9) 0.0333(6) Uani 1 1 d . . .
H19A H 0.2698 -0.3008 0.1252 0.040 Uiso 1 1 calc R . .
C20 C 0.32252(8) -0.2033(5) 0.09443(9) 0.0282(5) Uani 1 1 d . . .
H20A H 0.3442 -0.3391 0.1063 0.034 Uiso 1 1 calc R . .
C21 C 0.54352(8) -0.0667(5) 0.10058(8) 0.0231(5) Uani 1 1 d . . .
C22 C 0.54568(9) 0.1409(4) 0.07505(10) 0.0302(6) Uani 1 1 d . . .
H22A H 0.5139 0.2317 0.0574 0.036 Uiso 1 1 calc R . .
C23 C 0.59307(9) 0.2181(5) 0.07482(10) 0.0349(6) Uani 1 1 d . . .
H23A H 0.5936 0.3596 0.0567 0.042 Uiso 1 1 calc R . .
C24 C 0.63994(10) 0.0880(6) 0.10115(10) 0.0394(7) Uani 1 1 d . . .
H24A H 0.6725 0.1391 0.1008 0.047 Uiso 1 1 calc R . .
C25 C 0.63875(10) -0.1146(5) 0.12765(10) 0.0401(8) Uani 1 1 d . . .
H25A H 0.6708 -0.2027 0.1463 0.048 Uiso 1 1 calc R . .
C26 C 0.59091(8) -0.1919(5) 0.12745(9) 0.0313(5) Uani 1 1 d . . .
H26A H 0.5906 -0.3326 0.1460 0.038 Uiso 1 1 calc R . .
C27 C 0.51362(7) -0.0225(5) 0.40275(8) 0.0224(4) Uani 1 1 d . . .
H27A H 0.5066 -0.1553 0.3764 0.027 Uiso 1 1 calc R . .
C28 C 0.55165(8) -0.1086(4) 0.46155(9) 0.0273(6) Uani 1 1 d . . .
H28A H 0.5508 0.0001 0.4899 0.033 Uiso 1 1 calc R . .
H28B H 0.5403 -0.2644 0.4683 0.033 Uiso 1 1 calc R . .
C29 C 0.60793(8) -0.1200(4) 0.46487(9) 0.0276(6) Uani 1 1 d . . .
H29A H 0.6104 -0.2470 0.4410 0.033 Uiso 1 1 calc R . .
H29B H 0.6347 -0.1495 0.5035 0.033 Uiso 1 1 calc R . .
C30 C 0.61873(8) 0.1153(4) 0.44484(9) 0.0240(5) Uani 1 1 d . . .
H30A H 0.6255 0.2283 0.4756 0.029 Uiso 1 1 calc R . .
C31 C 0.46038(9) 0.0583(4) 0.39970(9) 0.0252(5) Uani 1 1 d . . .
C32 C 0.41522(9) -0.0844(5) 0.37680(9) 0.0308(6) Uani 1 1 d . . .
H32A H 0.4177 -0.2299 0.3612 0.037 Uiso 1 1 calc R . .
C33 C 0.36650(9) -0.0181(7) 0.37622(9) 0.0379(6) Uani 1 1 d . . .
H33A H 0.3361 -0.1174 0.3599 0.045 Uiso 1 1 calc R . .
C34 C 0.36210(10) 0.1890(6) 0.39899(10) 0.0404(7) Uani 1 1 d . . .
H34A H 0.3288 0.2327 0.3989 0.048 Uiso 1 1 calc R . .
C35 C 0.40641(10) 0.3350(5) 0.42222(10) 0.0369(6) Uani 1 1 d . . .
H35A H 0.4036 0.4790 0.4382 0.044 Uiso 1 1 calc R . .
C36 C 0.45482(9) 0.2709(5) 0.42205(9) 0.0309(5) Uani 1 1 d . . .
H36A H 0.4848 0.3733 0.4374 0.037 Uiso 1 1 calc R . .
C37 C 0.66767(8) 0.1266(4) 0.43285(9) 0.0236(5) Uani 1 1 d . . .
C38 C 0.67724(9) 0.3200(5) 0.40703(9) 0.0305(5) Uani 1 1 d . . .
H38A H 0.6524 0.4458 0.3964 0.037 Uiso 1 1 calc R . .
C39 C 0.72231(9) 0.3333(5) 0.39641(10) 0.0349(6) Uani 1 1 d . . .
H39A H 0.7279 0.4661 0.3784 0.042 Uiso 1 1 calc R . .
C40 C 0.75909(10) 0.1515(5) 0.41232(10) 0.0350(6) Uani 1 1 d . . .
H40A H 0.7900 0.1591 0.4052 0.042 Uiso 1 1 calc R . .
C41 C 0.75059(8) -0.0397(6) 0.43843(8) 0.0338(5) Uani 1 1 d . . .
H41A H 0.7758 -0.1639 0.4495 0.041 Uiso 1 1 calc R . .
C42 C 0.70543(8) -0.0530(5) 0.44878(8) 0.0285(5) Uani 1 1 d . . .
H42A H 0.7002 -0.1862 0.4669 0.034 Uiso 1 1 calc R . .
C43 C 0.33398(10) 0.4446(7) 0.25800(11) 0.0530(7) Uani 1 1 d . . .
H43A H 0.3512 0.3629 0.2378 0.079 Uiso 1 1 calc R . .
H43B H 0.3601 0.4644 0.2968 0.079 Uiso 1 1 calc R . .
H43C H 0.3215 0.5976 0.2411 0.079 Uiso 1 1 calc R . .
C44 C 0.28641(10) 0.3035(5) 0.25533(10) 0.0374(6) Uani 1 1 d . . .
C45 C 0.25547(9) 0.3815(5) 0.28107(10) 0.0372(7) Uani 1 1 d . . .
H45A H 0.2632 0.5287 0.2990 0.045 Uiso 1 1 calc R . .
C46 C 0.21353(10) 0.2504(6) 0.28128(11) 0.0471(8) Uani 1 1 d . . .
H46A H 0.1926 0.3079 0.2989 0.057 Uiso 1 1 calc R . .
C47 C 0.20229(12) 0.0359(6) 0.25577(12) 0.0551(9) Uani 1 1 d . . .
H47A H 0.1739 -0.0567 0.2562 0.066 Uiso 1 1 calc R . .
C48 C 0.23307(11) -0.0442(7) 0.22932(11) 0.0558(8) Uani 1 1 d . . .
H48A H 0.2252 -0.1904 0.2109 0.067 Uiso 1 1 calc R . .
C49 C 0.27505(11) 0.0899(5) 0.22995(10) 0.0451(7) Uani 1 1 d . . .
H49A H 0.2963 0.0332 0.2126 0.054 Uiso 1 1 calc R . .

loop_
_atom_site_aniso_label
_atom_site_aniso_U_11
_atom_site_aniso_U_22
_atom_site_aniso_U_33
_atom_site_aniso_U_23
_atom_site_aniso_U_13
_atom_site_aniso_U_12
Fe 0.01854(14) 0.02219(15) 0.01720(13) -0.00148(14) 0.00779(11) -0.00248(15)
P1 0.0221(3) 0.0213(3) 0.0191(3) 0.0004(2) 0.0100(2) -0.0007(2)
P2 0.0211(3) 0.0222(3) 0.0197(3) -0.0010(2) 0.0087(2) -0.0003(2)
C1 0.0181(9) 0.0214(11) 0.0177(9) -0.0013(11) 0.0062(7) -0.0049(11)
C2 0.0227(11) 0.0257(13) 0.0201(11) -0.0030(10) 0.0074(9) -0.0051(10)
C3 0.0224(11) 0.0315(14) 0.0235(11) 0.0024(11) 0.0102(9) -0.0065(10)
C4 0.0211(10) 0.0342(13) 0.0212(10) -0.0027(13) 0.0109(8) -0.0040(13)
C5 0.0184(10) 0.0272(12) 0.0227(11) -0.0006(10) 0.0078(9) 0.0008(10)
C6 0.0175(10) 0.0242(12) 0.0168(10) -0.0041(10) 0.0056(8) -0.0022(10)
C7 0.0167(11) 0.0292(13) 0.0228(12) 0.0009(10) 0.0046(9) 0.0011(9)
C8 0.0187(11) 0.0383(16) 0.0296(13) -0.0081(12) 0.0096(10) 0.0011(10)
C9 0.0244(12) 0.0402(16) 0.0247(12) -0.0054(12) 0.0142(10) -0.0105(12)
C10 0.0214(11) 0.0275(14) 0.0221(11) -0.0028(10) 0.0069(9) -0.0087(10)
C11 0.0231(10) 0.0279(12) 0.0186(9) 0.0021(12) 0.0082(8) 0.0008(12)
C12 0.0259(12) 0.0347(14) 0.0270(12) -0.0076(11) 0.0101(10) -0.0036(11)
C13 0.0283(12) 0.0271(14) 0.0282(12) -0.0074(10) 0.0138(10) -0.0017(10)
C14 0.0229(11) 0.0232(12) 0.0213(11) 0.0030(10) 0.0098(9) 0.0033(9)
C15 0.0199(10) 0.0318(12) 0.0160(9) 0.0006(12) 0.0025(8) -0.0004(12)
C16 0.0298(12) 0.0328(15) 0.0242(12) 0.0013(11) 0.0070(10) 0.0004(11)
C17 0.0269(12) 0.0349(15) 0.0325(13) -0.0028(12) 0.0074(10) 0.0084(11)
C18 0.0266(12) 0.045(2) 0.0318(13) -0.0071(11) 0.0128(10) 0.0003(11)
C19 0.0305(13) 0.0406(16) 0.0287(13) 0.0016(12) 0.0128(10) -0.0028(12)
C20 0.0227(11) 0.0321(14) 0.0258(12) 0.0008(11) 0.0068(9) 0.0014(10)
C21 0.0228(10) 0.0289(14) 0.0194(10) -0.0052(11) 0.0110(8) -0.0012(11)
C22 0.0301(13) 0.0317(16) 0.0307(13) 0.0021(10) 0.0149(11) 0.0017(10)
C23 0.0421(14) 0.0309(15) 0.0364(14) -0.0017(12) 0.0214(12) -0.0086(12)
C24 0.0285(13) 0.0539(18) 0.0394(15) -0.0099(15) 0.0181(12) -0.0133(13)
C25 0.0233(12) 0.058(2) 0.0364(14) -0.0001(13) 0.0109(11) 0.0061(11)
C26 0.0300(12) 0.0363(15) 0.0289(12) 0.0056(11) 0.0141(10) 0.0067(11)
C27 0.0232(10) 0.0222(12) 0.0224(10) -0.0002(12) 0.0104(8) -0.0022(11)
C28 0.0287(12) 0.0290(15) 0.0252(12) 0.0045(9) 0.0125(10) 0.0002(9)
C29 0.0244(11) 0.0333(16) 0.0222(12) 0.0050(10) 0.0074(9) 0.0014(9)
C30 0.0221(11) 0.0276(14) 0.0194(11) -0.0023(10) 0.0063(9) -0.0005(10)
C31 0.0276(12) 0.0307(14) 0.0192(10) 0.0042(10) 0.0121(9) 0.0005(10)
C32 0.0326(12) 0.0371(18) 0.0244(11) 0.0027(10) 0.0141(10) -0.0060(11)
C33 0.0260(11) 0.0594(19) 0.0294(12) 0.0097(16) 0.0131(10) -0.0058(15)
C34 0.0298(13) 0.062(2) 0.0367(14) 0.0175(15) 0.0211(11) 0.0174(14)
C35 0.0462(15) 0.0347(15) 0.0391(14) 0.0088(13) 0.0273(12) 0.0138(13)
C36 0.0325(12) 0.0322(15) 0.0306(13) 0.0001(11) 0.0162(10) -0.0003(11)
C37 0.0226(11) 0.0271(14) 0.0171(11) -0.0038(9) 0.0048(9) -0.0041(9)
C38 0.0254(12) 0.0280(14) 0.0321(13) 0.0012(11) 0.0068(10) -0.0008(10)
C39 0.0353(13) 0.0379(16) 0.0326(13) 0.0021(12) 0.0157(11) -0.0092(12)
C40 0.0274(13) 0.0510(19) 0.0292(13) -0.0076(12) 0.0148(11) -0.0072(11)
C41 0.0272(11) 0.0428(14) 0.0308(11) -0.0043(15) 0.0121(9) 0.0034(14)
C42 0.0275(11) 0.0332(13) 0.0252(10) -0.0008(13) 0.0118(9) 0.0002(13)
C43 0.0415(14) 0.0599(19) 0.0604(17) 0.008(2) 0.0248(13) 0.0051(17)
C44 0.0363(14) 0.0412(17) 0.0301(14) 0.0059(13) 0.0099(11) 0.0086(12)
C45 0.0377(14) 0.0399(18) 0.0305(13) -0.0009(11) 0.0115(11) 0.0046(11)
C46 0.0371(15) 0.063(2) 0.0384(15) 0.0100(15) 0.0135(12) 0.0043(15)
C47 0.0405(16) 0.060(3) 0.0485(17) 0.0170(15) 0.0045(14) -0.0107(14)
C48 0.0665(18) 0.0372(16) 0.0397(15) 0.0011(18) 0.0006(13) 0.003(2)
C49 0.0537(17) 0.0425(17) 0.0301(14) 0.0001(14) 0.0097(13) 0.0123(15)

loop_
_atom_type_symbol
_atom_type_description
_atom_type_scat_dispersion_real
_atom_type_scat_dispersion_imag
_atom_type_scat_source
C C 0.0033 0.0016 'International Tables Vol C Tables 4.2.6.8 and 6.1.1.4'
H H 0.0000 0.0000 'International Tables Vol C Tables 4.2.6.8 and 6.1.1.4'
P P 0.1023 0.0942 'International Tables Vol C Tables 4.2.6.8 and 6.1.1.4'
Fe Fe 0.3463 0.8444 'International Tables Vol C Tables 4.2.6.8 and 6.1.1.4'

loop_
_geom_angle_atom_site_label_1
_geom_angle_atom_site_label_2
_geom_angle_atom_site_label_3
_geom_angle
_geom_angle_site_symmetry_1
_geom_angle_site_symmetry_3
_geom_angle_publ_flag
C1 Fe C7 155.64(9) . . ?
C1 Fe C2 41.11(10) . . ?
C7 Fe C2 120.35(9) . . ?
C1 Fe C10 123.84(10) . . ?
C7 Fe C10 68.07(9) . . ?
C2 Fe C10 159.42(8) . . ?
C1 Fe C8 119.75(9) . . ?
C7 Fe C8 40.55(9) . . ?
C2 Fe C8 105.27(9) . . ?
C10 Fe C8 68.07(10) . . ?
C1 Fe C3 68.88(9) . . ?
C7 Fe C3 107.43(9) . . ?
C2 Fe C3 40.79(8) . . ?
C10 Fe C3 159.13(8) . . ?
C8 Fe C3 122.67(10) . . ?
C1 Fe C5 40.96(9) . . ?
C7 Fe C5 161.87(8) . . ?
C2 Fe C5 68.48(9) . . ?
C10 Fe C5 109.56(10) . . ?
C8 Fe C5 156.87(9) . . ?
C3 Fe C5 67.98(10) . . ?
C1 Fe C9 106.22(8) . . ?
C7 Fe C9 68.00(10) . . ?
C2 Fe C9 122.01(9) . . ?
C10 Fe C9 40.49(9) . . ?
C8 Fe C9 40.36(9) . . ?
C3 Fe C9 158.67(10) . . ?
C5 Fe C9 122.74(10) . . ?
C1 Fe C6 161.24(10) . . ?
C7 Fe C6 40.77(9) . . ?
C2 Fe C6 157.11(9) . . ?
C10 Fe C6 40.56(9) . . ?
C8 Fe C6 68.51(9) . . ?
C3 Fe C6 122.74(9) . . ?
C5 Fe C6 125.71(9) . . ?
C9 Fe C6 68.34(9) . . ?
C1 Fe C4 68.62(8) . . ?
C7 Fe C4 124.92(9) . . ?
C2 Fe C4 68.04(10) . . ?
C10 Fe C4 124.69(11) . . ?
C8 Fe C4 159.73(11) . . ?
C3 Fe C4 39.96(11) . . ?
C5 Fe C4 40.47(9) . . ?
C9 Fe C4 159.41(11) . . ?
C6 Fe C4 109.78(8) . . ?
C1 P1 C14 101.97(11) . . ?
C1 P1 C11 101.64(10) . . ?
C14 P1 C11 92.52(10) . . ?
C6 P2 C27 104.39(11) . . ?
C6 P2 C30 101.44(10) . . ?
C27 P2 C30 92.26(10) . . ?
C5 C1 C2 107.07(18) . . ?
C5 C1 P1 120.7(2) . . ?
C2 C1 P1 132.24(18) . . ?
C5 C1 Fe 69.97(11) . . ?
C2 C1 Fe 69.59(11) . . ?
P1 C1 Fe 124.24(11) . . ?
C3 C2 C1 107.9(2) . . ?
C3 C2 Fe 69.70(13) . . ?
C1 C2 Fe 69.30(12) . . ?
C3 C2 H2A 126.1 . . ?
C1 C2 H2A 126.1 . . ?
Fe C2 H2A 126.1 . . ?
C4 C3 C2 108.6(2) . . ?
C4 C3 Fe 70.66(13) . . ?
C2 C3 Fe 69.51(12) . . ?
C4 C3 H3A 125.7 . . ?
C2 C3 H3A 125.7 . . ?
Fe C3 H3A 125.7 . . ?
C3 C4 C5 108.25(19) . . ?
C3 C4 Fe 69.38(12) . . ?
C5 C4 Fe 69.34(11) . . ?
C3 C4 H4A 125.9 . . ?
C5 C4 H4A 125.9 . . ?
Fe C4 H4A 125.9 . . ?
C4 C5 C1 108.2(2) . . ?
C4 C5 Fe 70.19(12) . . ?
C1 C5 Fe 69.07(11) . . ?
C4 C5 H5A 125.9 . . ?
C1 C5 H5A 125.9 . . ?
Fe C5 H5A 125.9 . . ?
C10 C6 C7 106.88(19) . . ?
C10 C6 P2 122.24(19) . . ?
C7 C6 P2 130.59(18) . . ?
C10 C6 Fe 69.37(12) . . ?
C7 C6 Fe 69.15(13) . . ?
P2 C6 Fe 131.05(11) . . ?
C8 C7 C6 108.5(2) . . ?
C8 C7 Fe 69.89(12) . . ?
C6 C7 Fe 70.08(13) . . ?
C8 C7 H7A 125.7 . . ?
C6 C7 H7A 125.7 . . ?
Fe C7 H7A 125.7 . . ?
C9 C8 C7 108.0(2) . . ?
C9 C8 Fe 70.11(14) . . ?
C7 C8 Fe 69.57(12) . . ?
C9 C8 H8A 126.0 . . ?
C7 C8 H8A 126.0 . . ?
Fe C8 H8A 126.0 . . ?
C8 C9 C10 107.9(2) . . ?
C8 C9 Fe 69.53(14) . . ?
C10 C9 Fe 69.43(12) . . ?
C8 C9 H9A 126.1 . . ?
C10 C9 H9A 126.1 . . ?
Fe C9 H9A 126.1 . . ?
C9 C10 C6 108.7(2) . . ?
C9 C10 Fe 70.08(13) . . ?
C6 C10 Fe 70.07(13) . . ?
C9 C10 H10A 125.7 . . ?
C6 C10 H10A 125.7 . . ?
Fe C10 H10A 125.7 . . ?
C15 C11 C12 117.5(2) . . ?
C15 C11 P1 113.47(14) . . ?
C12 C11 P1 105.77(14) . . ?
C15 C11 H11A 106.5 . . ?
C12 C11 H11A 106.5 . . ?
P1 C11 H11A 106.5 . . ?
C13 C12 C11 105.70(19) . . ?
C13 C12 H12A 110.6 . . ?
C11 C12 H12A 110.6 . . ?
C13 C12 H12B 110.6 . . ?
C11 C12 H12B 110.6 . . ?
H12A C12 H12B 108.7 . . ?
C12 C13 C14 107.09(17) . . ?
C12 C13 H13A 110.3 . . ?
C14 C13 H13A 110.3 . . ?
C12 C13 H13B 110.3 . . ?
C14 C13 H13B 110.3 . . ?
H13A C13 H13B 108.6 . . ?
C21 C14 C13 112.69(17) . . ?
C21 C14 P1 114.68(17) . . ?
C13 C14 P1 104.93(14) . . ?
C21 C14 H14A 108.1 . . ?
C13 C14 H14A 108.1 . . ?
P1 C14 H14A 108.1 . . ?
C20 C15 C16 117.74(19) . . ?
C20 C15 C11 122.5(2) . . ?
C16 C15 C11 119.7(2) . . ?
C17 C16 C15 121.2(2) . . ?
C17 C16 H16A 119.4 . . ?
C15 C16 H16A 119.4 . . ?
C18 C17 C16 120.0(2) . . ?
C18 C17 H17A 120.0 . . ?
C16 C17 H17A 120.0 . . ?
C17 C18 C19 119.7(2) . . ?
C17 C18 H18A 120.1 . . ?
C19 C18 H18A 120.1 . . ?
C18 C19 C20 120.2(2) . . ?
C18 C19 H19A 119.9 . . ?
C20 C19 H19A 119.9 . . ?
C19 C20 C15 121.2(2) . . ?
C19 C20 H20A 119.4 . . ?
C15 C20 H20A 119.4 . . ?
C26 C21 C22 117.9(2) . . ?
C26 C21 C14 120.4(2) . . ?
C22 C21 C14 121.6(2) . . ?
C23 C22 C21 121.3(2) . . ?
C23 C22 H22A 119.3 . . ?
C21 C22 H22A 119.3 . . ?
C22 C23 C24 119.8(2) . . ?
C22 C23 H23A 120.1 . . ?
C24 C23 H23A 120.1 . . ?
C25 C24 C23 119.5(2) . . ?
C25 C24 H24A 120.2 . . ?
C23 C24 H24A 120.2 . . ?
C24 C25 C26 120.4(2) . . ?
C24 C25 H25A 119.8 . . ?
C26 C25 H25A 119.8 . . ?
C21 C26 C25 121.0(2) . . ?
C21 C26 H26A 119.5 . . ?
C25 C26 H26A 119.5 . . ?
C31 C27 C28 111.58(16) . . ?
C31 C27 P2 114.79(18) . . ?
C28 C27 P2 105.65(14) . . ?
C31 C27 H27A 108.2 . . ?
C28 C27 H27A 108.2 . . ?
P2 C27 H27A 108.2 . . ?
C29 C28 C27 107.34(17) . . ?
C29 C28 H28A 110.2 . . ?
C27 C28 H28A 110.2 . . ?
C29 C28 H28B 110.2 . . ?
C27 C28 H28B 110.2 . . ?
H28A C28 H28B 108.5 . . ?
C28 C29 C30 106.93(18) . . ?
C28 C29 H29A 110.3 . . ?
C30 C29 H29A 110.3 . . ?
C28 C29 H29B 110.3 . . ?
C30 C29 H29B 110.3 . . ?
H29A C29 H29B 108.6 . . ?
C37 C30 C29 116.0(2) . . ?
C37 C30 P2 115.18(15) . . ?
C29 C30 P2 106.09(15) . . ?
C37 C30 H30A 106.3 . . ?
C29 C30 H30A 106.3 . . ?
P2 C30 H30A 106.3 . . ?
C32 C31 C36 117.4(2) . . ?
C32 C31 C27 120.4(2) . . ?
C36 C31 C27 122.1(2) . . ?
C33 C32 C31 121.3(3) . . ?
C33 C32 H32A 119.4 . . ?
C31 C32 H32A 119.4 . . ?
C34 C33 C32 120.4(3) . . ?
C34 C33 H33A 119.8 . . ?
C32 C33 H33A 119.8 . . ?
C33 C34 C35 119.7(2) . . ?
C33 C34 H34A 120.1 . . ?
C35 C34 H34A 120.1 . . ?
C36 C35 C34 120.0(3) . . ?
C36 C35 H35A 120.0 . . ?
C34 C35 H35A 120.0 . . ?
C35 C36 C31 121.2(2) . . ?
C35 C36 H36A 119.4 . . ?
C31 C36 H36A 119.4 . . ?
C38 C37 C42 117.7(2) . . ?
C38 C37 C30 121.1(2) . . ?
C42 C37 C30 121.2(2) . . ?
C39 C38 C37 121.6(2) . . ?
C39 C38 H38A 119.2 . . ?
C37 C38 H38A 119.2 . . ?
C40 C39 C38 119.6(2) . . ?
C40 C39 H39A 120.2 . . ?
C38 C39 H39A 120.2 . . ?
C41 C40 C39 119.6(2) . . ?
C41 C40 H40A 120.2 . . ?
C39 C40 H40A 120.2 . . ?
C40 C41 C42 120.7(3) . . ?
C40 C41 H41A 119.7 . . ?
C42 C41 H41A 119.7 . . ?
C41 C42 C37 120.8(3) . . ?
C41 C42 H42A 119.6 . . ?
C37 C42 H42A 119.6 . . ?
C44 C43 H43A 109.5 . . ?
C44 C43 H43B 109.5 . . ?
H43A C43 H43B 109.5 . . ?
C44 C43 H43C 109.5 . . ?
H43A C43 H43C 109.5 . . ?
H43B C43 H43C 109.5 . . ?
C49 C44 C45 118.6(3) . . ?
C49 C44 C43 120.6(3) . . ?
C45 C44 C43 120.7(3) . . ?
C46 C45 C44 121.6(3) . . ?
C46 C45 H45A 119.2 . . ?
C44 C45 H45A 119.2 . . ?
C47 C46 C45 119.6(3) . . ?
C47 C46 H46A 120.2 . . ?
C45 C46 H46A 120.2 . . ?
C46 C47 C48 119.3(3) . . ?
C46 C47 H47A 120.3 . . ?
C48 C47 H47A 120.3 . . ?
C49 C48 C47 119.9(3) . . ?
C49 C48 H48A 120.0 . . ?
C47 C48 H48A 120.0 . . ?
C44 C49 C48 120.9(3) . . ?
C44 C49 H49A 119.5 . . ?
C48 C49 H49A 119.5 . . ?

loop_
_geom_bond_atom_site_label_1
_geom_bond_atom_site_label_2
_geom_bond_distance
_geom_bond_site_symmetry_2
_geom_bond_publ_flag
Fe C1 2.0402(18) . ?
Fe C7 2.042(2) . ?
Fe C2 2.044(2) . ?
Fe C10 2.046(2) . ?
Fe C8 2.046(2) . ?
Fe C3 2.047(2) . ?
Fe C5 2.052(2) . ?
Fe C9 2.054(2) . ?
Fe C6 2.055(2) . ?
Fe C4 2.0634(19) . ?
P1 C1 1.822(2) . ?
P1 C14 1.888(2) . ?
P1 C11 1.896(2) . ?
P2 C6 1.823(2) . ?
P2 C27 1.885(2) . ?
P2 C30 1.903(2) . ?
C1 C5 1.432(3) . ?
C1 C2 1.434(3) . ?
C2 C3 1.426(3) . ?
C2 H2A 1.0000 . ?
C3 C4 1.405(4) . ?
C3 H3A 1.0000 . ?
C4 C5 1.423(3) . ?
C4 H4A 1.0000 . ?
C5 H5A 1.0000 . ?
C6 C10 1.421(3) . ?
C6 C7 1.427(3) . ?
C7 C8 1.417(3) . ?
C7 H7A 1.0000 . ?
C8 C9 1.415(3) . ?
C8 H8A 1.0000 . ?
C9 C10 1.419(3) . ?
C9 H9A 1.0000 . ?
C10 H10A 1.0000 . ?
C11 C15 1.509(3) . ?
C11 C12 1.528(4) . ?
C11 H11A 1.0000 . ?
C12 C13 1.526(3) . ?
C12 H12A 0.9900 . ?
C12 H12B 0.9900 . ?
C13 C14 1.545(3) . ?
C13 H13A 0.9900 . ?
C13 H13B 0.9900 . ?
C14 C21 1.515(3) . ?
C14 H14A 1.0000 . ?
C15 C20 1.388(3) . ?
C15 C16 1.403(4) . ?
C16 C17 1.384(3) . ?
C16 H16A 0.9500 . ?
C17 C18 1.382(4) . ?
C17 H17A 0.9500 . ?
C18 C19 1.383(3) . ?
C18 H18A 0.9500 . ?
C19 C20 1.387(3) . ?
C19 H19A 0.9500 . ?
C20 H20A 0.9500 . ?
C21 C26 1.388(3) . ?
C21 C22 1.389(3) . ?
C22 C23 1.382(3) . ?
C22 H22A 0.9500 . ?
C23 C24 1.391(4) . ?
C23 H23A 0.9500 . ?
C24 C25 1.371(4) . ?
C24 H24A 0.9500 . ?
C25 C26 1.389(3) . ?
C25 H25A 0.9500 . ?
C26 H26A 0.9500 . ?
C27 C31 1.507(3) . ?
C27 C28 1.545(3) . ?
C27 H27A 1.0000 . ?
C28 C29 1.516(3) . ?
C28 H28A 0.9900 . ?
C28 H28B 0.9900 . ?
C29 C30 1.530(3) . ?
C29 H29A 0.9900 . ?
C29 H29B 0.9900 . ?
C30 C37 1.518(3) . ?
C30 H30A 1.0000 . ?
C31 C32 1.391(3) . ?
C31 C36 1.397(3) . ?
C32 C33 1.390(3) . ?
C32 H32A 0.9500 . ?
C33 C34 1.365(5) . ?
C33 H33A 0.9500 . ?
C34 C35 1.387(4) . ?
C34 H34A 0.9500 . ?
C35 C36 1.386(3) . ?
C35 H35A 0.9500 . ?
C36 H36A 0.9500 . ?
C37 C38 1.393(3) . ?
C37 C42 1.395(3) . ?
C38 C39 1.392(3) . ?
C38 H38A 0.9500 . ?
C39 C40 1.387(4) . ?
C39 H39A 0.9500 . ?
C40 C41 1.375(4) . ?
C40 H40A 0.9500 . ?
C41 C42 1.390(3) . ?
C41 H41A 0.9500 . ?
C42 H42A 0.9500 . ?
C43 C44 1.517(4) . ?
C43 H43A 0.9800 . ?
C43 H43B 0.9800 . ?
C43 H43C 0.9800 . ?
C44 C49 1.371(4) . ?
C44 C45 1.383(3) . ?
C45 C46 1.382(4) . ?
C45 H45A 0.9500 . ?
C46 C47 1.377(4) . ?
C46 H46A 0.9500 . ?
C47 C48 1.398(4) . ?
C47 H47A 0.9500 . ?
C48 C49 1.384(4) . ?
C48 H48A 0.9500 . ?
C49 H49A 0.9500 . ?
